data_4079214
loop_
_publ_author_name
'Roberts, Hannah N.'
'Brown, Neil J.'
'Edge, Ruth'
'Fitzgerald, Emma C.'
'Ta, Yien T.'
'Collison, David'
'Low, Paul J.'
'Whiteley, Mark W.'

_publ_contact_author
; 
    Hannah Roberts
;
_publ_section_title
;
 Synthesis, Redox Chemistry, and Electronic Structure of the Butadiynyl
 and Hexatriynyl Complexes [Mo{(C\\tb C)nC\\tb CR}(L2)(\h-C7H7)]z+(n= 1,
 2;z= 0, 1; R = SiMe3, H; L2= 2,2&#x2032;-bipyridine, Ph2PCH2CH2PPh2)
;
_journal_issue 17
_journal_name_full Organometallics
_journal_page_first 6322
_journal_paper_doi 10.1021/om3005756
_journal_volume 31
_journal_year 2012
_chemical_formula_moiety '2(C42H40MoP2Si), (CCl2)'
_chemical_formula_sum 'C85 H80 Cl2 Mo2 P4 Si2'
_chemical_formula_weight 1544.33
_chemical_name_systematic
; 
 ? 
;
_space_group_IT_number 14
_symmetry_cell_setting monoclinic
_symmetry_space_group_name_Hall '-P 2ybc'
_symmetry_space_group_name_H-M 'P 1 21/c 1'
_atom_sites_solution_hydrogens geom
_atom_sites_solution_primary direct
_atom_sites_solution_secondary difmap
_audit_creation_method SHELXL-97
_cell_angle_alpha 90.000(5)
_cell_angle_beta 100.584(5)
_cell_angle_gamma 90.000(5)
_cell_formula_units_Z 2
_cell_length_a 12.271(5)
_cell_length_b 18.489(5)
_cell_length_c 16.679(5)
_cell_measurement_reflns_used 9786
_cell_measurement_temperature 100(2)
_cell_measurement_theta_max 28.4615
_cell_measurement_theta_min 2.7193
_cell_volume 3720(2)
_computing_cell_refinement
;
CrysAlis RED, Oxford Diffraction Ltd.,
Version 1.171.32.24 (release 21-04-2008 CrysAlis171 .NET)
(compiled Apr 21 2008,18:23:10)
;
_computing_data_collection
;
CrysAlis CCD, Oxford Diffraction Ltd.,
Version 1.171.32.24 (release 21-04-2008 CrysAlis171 .NET)
(compiled Apr 21 2008,18:23:10)
;
_computing_data_reduction
;
CrysAlis RED, Oxford Diffraction Ltd.,
Version 1.171.32.24 (release 21-04-2008 CrysAlis171 .NET)
(compiled Apr 21 2008,18:23:10)
;
_computing_molecular_graphics 'SHELXL-97 (Sheldrick, 1997)'
_computing_publication_material 'SHELXL-97 (Sheldrick, 1997)'
_computing_structure_refinement 'SHELXL-97 (Sheldrick, 1997)'
_computing_structure_solution 'SHELXS-97 (Sheldrick, 1990)'
_diffrn_ambient_temperature 100(2)
_diffrn_detector_area_resol_mean 8.3367
_diffrn_measured_fraction_theta_full 0.997
_diffrn_measured_fraction_theta_max 0.878
_diffrn_measurement_device_type 'Oxford Diffraction XCalibur 2'
_diffrn_measurement_method 'phi and omega'
_diffrn_radiation_monochromator graphite
_diffrn_radiation_source 'Enhance (Mo) X-ray Source'
_diffrn_radiation_type MoK\a
_diffrn_radiation_wavelength 0.71073
_diffrn_reflns_av_R_equivalents 0.0451
_diffrn_reflns_av_sigmaI/netI 0.0644
_diffrn_reflns_limit_h_max 16
_diffrn_reflns_limit_h_min -16
_diffrn_reflns_limit_k_max 23
_diffrn_reflns_limit_k_min -24
_diffrn_reflns_limit_l_max 21
_diffrn_reflns_limit_l_min -15
_diffrn_reflns_number 21662
_diffrn_reflns_theta_full 25.00
_diffrn_reflns_theta_max 28.56
_diffrn_reflns_theta_min 2.72
_exptl_absorpt_coefficient_mu 0.572
_exptl_absorpt_correction_T_max 0.8941
_exptl_absorpt_correction_T_min 0.8471
_exptl_absorpt_correction_type multi-scan
_exptl_absorpt_process_details
;
CrysAlis RED, Oxford Diffraction Ltd.,
Version 1.171.32.24 (release 21-04-2008 CrysAlis171 .NET)
(compiled Apr 21 2008,18:23:10)
Empirical absorption correction using spherical harmonics,
 implemented in SCALE3 ABSPACK scaling algorithm.
;
_exptl_crystal_colour green
_exptl_crystal_density_diffrn 1.379
_exptl_crystal_density_method 'not measured'
_exptl_crystal_description block
_exptl_crystal_F_000 1592
_exptl_crystal_size_max 0.30
_exptl_crystal_size_mid 0.20
_exptl_crystal_size_min 0.20
_refine_diff_density_max 0.607
_refine_diff_density_min -0.754
_refine_diff_density_rms 0.084
_refine_ls_extinction_method none
_refine_ls_goodness_of_fit_ref 0.944
_refine_ls_hydrogen_treatment constr
_refine_ls_matrix_type full
_refine_ls_number_parameters 446
_refine_ls_number_reflns 8339
_refine_ls_number_restraints 30
_refine_ls_restrained_S_all 0.957
_refine_ls_R_factor_all 0.0615
_refine_ls_R_factor_gt 0.0364
_refine_ls_shift/su_max 0.001
_refine_ls_shift/su_mean 0.000
_refine_ls_structure_factor_coef Fsqd
_refine_ls_weighting_details 'calc w=1/[\s^2^(Fo^2^)+(0.0491P)^2^+0.0000P] where P=(Fo^2^+2Fc^2^)/3'
_refine_ls_weighting_scheme calc
_refine_ls_wR_factor_gt 0.0840
_refine_ls_wR_factor_ref 0.0895
_reflns_number_gt 5837
_reflns_number_total 8339
_reflns_threshold_expression >2sigma(I)
_cod_data_source_file om3005756_si_002.cif
_cod_data_source_block Complex_6
_cod_depositor_comments
;
The following automatic conversions were performed:

'_symmetry_cell_setting' value 'Monoclinic' changed to 'monoclinic'
according to /home/saulius/struct/CIF-dictionaries/cif_core.dic
dictionary named 'cif_core.dic' version 2.4.2 from 2011-04-26.

Automatic conversion script
Id: cif_fix_values 1891 2012-01-12 08:04:46Z andrius 
;
_cod_original_sg_symbol_H-M P21/c
_cod_database_code 4079214

loop_
_symmetry_equiv_pos_as_xyz
'x, y, z'
'-x, y+1/2, -z+1/2'
'-x, -y, -z'
'x, -y-1/2, z-1/2'

loop_
_atom_site_label
_atom_site_type_symbol
_atom_site_fract_x
_atom_site_fract_y
_atom_site_fract_z
_atom_site_U_iso_or_equiv
_atom_site_adp_type
_atom_site_occupancy
_atom_site_symmetry_multiplicity
_atom_site_calc_flag
_atom_site_refinement_flags
_atom_site_disorder_group
C1 C 0.73498(19) 0.62827(14) 0.40531(16) 0.0176(6) Uani 1 1 d . .
C2 C 0.7379(2) 0.59744(14) 0.47138(17) 0.0189(6) Uani 1 1 d . .
C3 C 0.7517(2) 0.56708(15) 0.54667(18) 0.0213(6) Uani 1 1 d . .
C4 C 0.7701(2) 0.53851(15) 0.61371(17) 0.0230(6) Uani 1 1 d . .
C5 C 0.7902(2) 0.50150(15) 0.68592(17) 0.0223(6) Uani 1 1 d . .
C6 C 0.8046(2) 0.46712(15) 0.74910(17) 0.0234(6) Uani 1 1 d . .
C7 C 0.9383(2) 0.42452(18) 0.91384(19) 0.0348(8) Uani 1 1 d . .
H7A H 1.0016 0.4123 0.8881 0.052 Uiso 1 1 calc R .
H7B H 0.9389 0.3936 0.9616 0.052 Uiso 1 1 calc R .
H7C H 0.9434 0.4753 0.9309 0.052 Uiso 1 1 calc R .
C8 C 0.7926(3) 0.31485(17) 0.8047(2) 0.0486(10) Uani 1 1 d . .
H8A H 0.7187 0.3079 0.7716 0.073 Uiso 1 1 calc R .
H8B H 0.8019 0.2825 0.8521 0.073 Uiso 1 1 calc R .
H8C H 0.8490 0.3038 0.7719 0.073 Uiso 1 1 calc R .
C9 C 0.6883(3) 0.4357(2) 0.8882(2) 0.0505(10) Uani 1 1 d . .
H9A H 0.6195 0.4316 0.8479 0.076 Uiso 1 1 calc R .
H9B H 0.6975 0.4856 0.9079 0.076 Uiso 1 1 calc R .
H9C H 0.6848 0.4032 0.9341 0.076 Uiso 1 1 calc R .
C10 C 0.5286(2) 0.73348(14) 0.41599(17) 0.0193(6) Uani 1 1 d . .
C11 C 0.4971(2) 0.76506(16) 0.48320(18) 0.0265(7) Uani 1 1 d . .
H11 H 0.5307 0.8092 0.5040 0.032 Uiso 1 1 calc R .
C12 C 0.4171(2) 0.73334(19) 0.52089(19) 0.0346(8) Uani 1 1 d . .
H12 H 0.3974 0.7551 0.5678 0.042 Uiso 1 1 calc R .
C13 C 0.3666(2) 0.67039(18) 0.4902(2) 0.0338(8) Uani 1 1 d . .
H13 H 0.3109 0.6490 0.5152 0.041 Uiso 1 1 calc R .
C14 C 0.3965(2) 0.63864(18) 0.4237(2) 0.0368(8) Uani 1 1 d . .
H14 H 0.3614 0.5950 0.4027 0.044 Uiso 1 1 calc R .
C15 C 0.4773(2) 0.66908(16) 0.3865(2) 0.0306(7) Uani 1 1 d . .
H15 H 0.4979 0.6460 0.3406 0.037 Uiso 1 1 calc R .
C16 C 0.5395(2) 0.83740(15) 0.29109(17) 0.0193(6) Uani 1 1 d . .
C17 C 0.4249(2) 0.82911(15) 0.27275(17) 0.0225(6) Uani 1 1 d . .
H17 H 0.3904 0.7917 0.2982 0.027 Uiso 1 1 calc R .
C18 C 0.3610(2) 0.87479(17) 0.21789(18) 0.0280(7) Uani 1 1 d . .
H18 H 0.2830 0.8680 0.2055 0.034 Uiso 1 1 calc R .
C19 C 0.4084(2) 0.93038(16) 0.18060(18) 0.0277(7) Uani 1 1 d . .
H19 H 0.3634 0.9621 0.1437 0.033 Uiso 1 1 calc R .
C20 C 0.5213(2) 0.93889(16) 0.1977(2) 0.0306(7) Uani 1 1 d . .
H20 H 0.5552 0.9765 0.1722 0.037 Uiso 1 1 calc R .
C21 C 0.5866(2) 0.89236(15) 0.25260(19) 0.0280(7) Uani 1 1 d . .
H21 H 0.6648 0.8986 0.2637 0.034 Uiso 1 1 calc R .
C22 C 0.6191(3) 0.6710(2) 0.18671(18) 0.0414(9) Uani 1 1 d . .
H22 H 0.5405 0.6740 0.1743 0.050 Uiso 1 1 calc R .
C23 C 0.6750(3) 0.73441(17) 0.17423(17) 0.0304(7) Uani 1 1 d . .
H23 H 0.6290 0.7741 0.1539 0.037 Uiso 1 1 calc R .
C24 C 0.7889(3) 0.74821(17) 0.18716(17) 0.0305(7) Uani 1 1 d . .
H24 H 0.8106 0.7952 0.1733 0.037 Uiso 1 1 calc R .
C25 C 0.8743(3) 0.7002(2) 0.21839(18) 0.0409(8) Uani 1 1 d U .
H25 H 0.9469 0.7202 0.2285 0.049 Uiso 1 1 calc R .
C26 C 0.8668(3) 0.6251(2) 0.23714(19) 0.0536(10) Uani 1 1 d U .
H26 H 0.9349 0.5997 0.2518 0.064 Uiso 1 1 calc R .
C27 C 0.7691(4) 0.58466(19) 0.2362(2) 0.0549(10) Uani 1 1 d U .
H27 H 0.7804 0.5358 0.2535 0.066 Uiso 1 1 calc R .
C28 C 0.6608(4) 0.6051(2) 0.2143(2) 0.0510(10) Uani 1 1 d U .
H28 H 0.6075 0.5688 0.2187 0.061 Uiso 1 1 calc R .
C29 C 0.7135(2) 0.83667(14) 0.43087(17) 0.0194(6) Uani 1 1 d . .
H29A H 0.7393 0.8770 0.4001 0.023 Uiso 1 1 calc R .
H29B H 0.6681 0.8573 0.4686 0.023 Uiso 1 1 calc R .
C30 C 0.8132(2) 0.79725(14) 0.47964(16) 0.0180(6) Uani 1 1 d . .
H30A H 0.7880 0.7645 0.5195 0.022 Uiso 1 1 calc R .
H30B H 0.8648 0.8330 0.5104 0.022 Uiso 1 1 calc R .
C31 C 0.9601(2) 0.86839(14) 0.34153(17) 0.0199(6) Uani 1 1 d . .
H31 H 0.8834 0.8772 0.3225 0.024 Uiso 1 1 calc R .
C32 C 1.0374(2) 0.91696(15) 0.32342(17) 0.0227(6) Uani 1 1 d . .
H32 H 1.0135 0.9592 0.2927 0.027 Uiso 1 1 calc R .
C33 C 1.1493(2) 0.90469(15) 0.34969(18) 0.0254(6) Uani 1 1 d . .
H33 H 1.2023 0.9387 0.3381 0.031 Uiso 1 1 calc R .
C34 C 1.1832(2) 0.84239(16) 0.39312(18) 0.0267(7) Uani 1 1 d . .
H34 H 1.2601 0.8329 0.4099 0.032 Uiso 1 1 calc R .
C35 C 1.1061(2) 0.79355(15) 0.41246(17) 0.0217(6) Uani 1 1 d . .
H35 H 1.1305 0.7513 0.4429 0.026 Uiso 1 1 calc R .
C36 C 0.9931(2) 0.80633(14) 0.38747(16) 0.0167(5) Uani 1 1 d . .
C37 C 1.0146(2) 0.62081(15) 0.4548(2) 0.0312(7) Uani 1 1 d . .
H37 H 1.0010 0.6112 0.3979 0.037 Uiso 1 1 calc R .
C38 C 1.0774(2) 0.57256(17) 0.5084(2) 0.0413(9) Uani 1 1 d . .
H38 H 1.1071 0.5304 0.4880 0.050 Uiso 1 1 calc R .
C39 C 1.0965(2) 0.58579(17) 0.5911(2) 0.0379(9) Uani 1 1 d . .
H39 H 1.1385 0.5525 0.6277 0.045 Uiso 1 1 calc R .
C40 C 1.0548(2) 0.64723(19) 0.6205(2) 0.0359(8) Uani 1 1 d . .
H40 H 1.0677 0.6564 0.6775 0.043 Uiso 1 1 calc R .
C41 C 0.9940(2) 0.69580(17) 0.56706(17) 0.0268(7) Uani 1 1 d . .
H41 H 0.9671 0.7388 0.5877 0.032 Uiso 1 1 calc R .
C42 C 0.97186(19) 0.68259(14) 0.48379(16) 0.0177(5) Uani 1 1 d . .
Mo1 Mo 0.749381(18) 0.690028(12) 0.302115(14) 0.01547(7) Uani 1 1 d . .
P1 P 0.88717(5) 0.74412(4) 0.41224(4) 0.01407(14) Uani 1 1 d . .
P2 P 0.62807(5) 0.77424(4) 0.35930(4) 0.01682(15) Uani 1 1 d . .
Si1 Si 0.80804(6) 0.41003(4) 0.83999(5) 0.02403(18) Uani 1 1 d . .
C1S C 0.4570(7) 1.0313(4) 0.4763(4) 0.0537(18) Uani 0.50 1 d PU .
Cl1A Cl 0.45044(14) 0.9554(2) 0.4192(3) 0.0513(11) Uani 0.674(11) 1 d P 1
Cl1B Cl 0.4340(7) 0.9897(6) 0.4406(3) 0.0720(17) Uani 0.326(11) 1 d PU 2

loop_
_atom_site_aniso_label
_atom_site_aniso_U_11
_atom_site_aniso_U_22
_atom_site_aniso_U_33
_atom_site_aniso_U_23
_atom_site_aniso_U_13
_atom_site_aniso_U_12
C1 0.0158(12) 0.0144(13) 0.0216(14) -0.0036(12) 0.0014(11) -0.0002(11)
C2 0.0177(13) 0.0166(13) 0.0222(15) -0.0016(12) 0.0033(11) -0.0014(11)
C3 0.0189(13) 0.0202(14) 0.0245(15) -0.0030(13) 0.0031(11) -0.0030(11)
C4 0.0227(14) 0.0241(15) 0.0223(15) 0.0010(13) 0.0044(12) -0.0070(12)
C5 0.0208(14) 0.0225(14) 0.0224(15) -0.0042(13) 0.0012(12) -0.0042(12)
C6 0.0231(14) 0.0245(15) 0.0216(15) -0.0006(13) 0.0019(12) -0.0028(12)
C7 0.0359(17) 0.0414(19) 0.0250(16) 0.0115(15) 0.0000(14) -0.0043(15)
C8 0.056(2) 0.0254(17) 0.059(3) 0.0025(18) -0.0023(19) -0.0059(16)
C9 0.046(2) 0.056(2) 0.055(2) 0.027(2) 0.0244(18) 0.0151(18)
C10 0.0129(12) 0.0219(14) 0.0218(14) 0.0051(12) -0.0006(11) -0.0003(11)
C11 0.0237(15) 0.0318(17) 0.0233(15) 0.0019(14) 0.0022(12) -0.0068(13)
C12 0.0326(17) 0.053(2) 0.0196(15) 0.0052(16) 0.0073(13) -0.0061(16)
C13 0.0190(14) 0.048(2) 0.0331(18) 0.0160(16) 0.0005(13) -0.0098(14)
C14 0.0291(16) 0.0334(18) 0.048(2) 0.0012(17) 0.0076(15) -0.0136(14)
C15 0.0224(15) 0.0288(16) 0.0409(19) -0.0051(15) 0.0068(14) -0.0068(13)
C16 0.0176(13) 0.0170(13) 0.0227(15) 0.0003(12) 0.0019(11) 0.0030(11)
C17 0.0160(13) 0.0254(15) 0.0252(15) 0.0028(13) 0.0012(11) -0.0011(11)
C18 0.0185(14) 0.0348(17) 0.0292(16) 0.0025(15) 0.0007(12) 0.0021(13)
C19 0.0242(15) 0.0299(16) 0.0278(16) 0.0003(14) 0.0014(12) 0.0120(13)
C20 0.0265(16) 0.0244(15) 0.0404(19) 0.0103(15) 0.0045(14) 0.0013(13)
C21 0.0180(14) 0.0251(15) 0.0401(18) 0.0084(14) 0.0032(13) 0.0019(12)
C22 0.0383(18) 0.067(3) 0.0139(15) -0.0031(17) -0.0077(13) -0.0207(18)
C23 0.0420(18) 0.0351(18) 0.0119(14) 0.0031(13) -0.0014(13) 0.0100(15)
C24 0.053(2) 0.0255(16) 0.0156(14) -0.0020(13) 0.0120(14) -0.0115(15)
C25 0.0307(16) 0.077(3) 0.0175(15) -0.0101(18) 0.0114(13) -0.0018(17)
C26 0.070(2) 0.077(3) 0.0127(15) -0.0069(18) 0.0048(16) 0.051(2)
C27 0.127(3) 0.0223(17) 0.0164(16) -0.0035(15) 0.015(2) 0.015(2)
C28 0.095(3) 0.034(2) 0.0200(17) -0.0074(16) 0.0016(19) -0.029(2)
C29 0.0145(13) 0.0190(13) 0.0252(15) -0.0056(12) 0.0054(11) -0.0003(11)
C30 0.0168(12) 0.0202(14) 0.0167(13) -0.0047(11) 0.0021(10) -0.0009(11)
C31 0.0177(13) 0.0193(14) 0.0236(15) -0.0008(12) 0.0059(11) 0.0015(11)
C32 0.0301(15) 0.0164(14) 0.0227(15) 0.0012(12) 0.0082(12) 0.0003(12)
C33 0.0261(15) 0.0235(15) 0.0283(16) -0.0013(13) 0.0097(12) -0.0090(12)
C34 0.0146(13) 0.0348(17) 0.0305(17) -0.0008(15) 0.0035(12) -0.0024(13)
C35 0.0194(13) 0.0223(15) 0.0228(15) 0.0029(12) 0.0021(11) 0.0005(11)
C36 0.0180(12) 0.0152(12) 0.0175(13) -0.0033(12) 0.0045(10) -0.0005(11)
C37 0.0282(15) 0.0251(15) 0.0353(18) -0.0074(15) -0.0074(13) 0.0080(13)
C38 0.0311(17) 0.0197(15) 0.066(3) -0.0022(17) -0.0107(17) 0.0062(13)
C39 0.0254(16) 0.0287(17) 0.052(2) 0.0182(17) -0.0137(15) -0.0065(14)
C40 0.0271(16) 0.050(2) 0.0280(17) 0.0163(16) -0.0009(13) -0.0006(15)
C41 0.0208(14) 0.0366(17) 0.0230(15) 0.0051(14) 0.0044(12) 0.0034(13)
C42 0.0122(12) 0.0176(13) 0.0223(14) 0.0030(12) 0.0007(10) -0.0030(11)
Mo1 0.02010(12) 0.01387(11) 0.01166(11) -0.00069(10) 0.00084(8) -0.00041(10)
P1 0.0139(3) 0.0150(3) 0.0133(3) -0.0005(3) 0.0025(3) 0.0009(3)
P2 0.0131(3) 0.0165(3) 0.0201(4) 0.0004(3) 0.0010(3) -0.0009(3)
Si1 0.0246(4) 0.0225(4) 0.0246(4) 0.0071(4) 0.0033(3) 0.0003(3)
C1S 0.092(4) 0.040(4) 0.029(3) -0.026(3) 0.011(3) -0.004(3)
Cl1A 0.0387(9) 0.0522(17) 0.0632(16) 0.0145(14) 0.0100(8) -0.0043(8)
Cl1B 0.109(3) 0.068(4) 0.040(2) -0.013(2) 0.016(2) -0.018(3)

loop_
_atom_type_symbol
_atom_type_description
_atom_type_scat_dispersion_real
_atom_type_scat_dispersion_imag
_atom_type_scat_source
C C 0.0033 0.0016 'International Tables Vol C Tables 4.2.6.8 and 6.1.1.4'
H H 0.0000 0.0000 'International Tables Vol C Tables 4.2.6.8 and 6.1.1.4'
Si Si 0.0817 0.0704 'International Tables Vol C Tables 4.2.6.8 and 6.1.1.4'
P P 0.1023 0.0942 'International Tables Vol C Tables 4.2.6.8 and 6.1.1.4'
Mo Mo -1.6832 0.6857 'International Tables Vol C Tables 4.2.6.8 and 6.1.1.4'
Cl Cl 0.1484 0.1585 'International Tables Vol C Tables 4.2.6.8 and 6.1.1.4'

loop_
_geom_angle_atom_site_label_1
_geom_angle_atom_site_label_2
_geom_angle_atom_site_label_3
_geom_angle
_geom_angle_site_symmetry_1
_geom_angle_site_symmetry_3
C2 C1 Mo1 171.5(2) . .
C1 C2 C3 173.9(3) . .
C4 C3 C2 176.3(3) . .
C3 C4 C5 175.6(3) . .
C6 C5 C4 177.6(3) . .
C5 C6 Si1 172.4(2) . .
Si1 C7 H7A 109.5 . .
Si1 C7 H7B 109.5 . .
H7A C7 H7B 109.5 . .
Si1 C7 H7C 109.5 . .
H7A C7 H7C 109.5 . .
H7B C7 H7C 109.5 . .
Si1 C8 H8A 109.5 . .
Si1 C8 H8B 109.5 . .
H8A C8 H8B 109.5 . .
Si1 C8 H8C 109.5 . .
H8A C8 H8C 109.5 . .
H8B C8 H8C 109.5 . .
Si1 C9 H9A 109.5 . .
Si1 C9 H9B 109.5 . .
H9A C9 H9B 109.5 . .
Si1 C9 H9C 109.5 . .
H9A C9 H9C 109.5 . .
H9B C9 H9C 109.5 . .
C11 C10 C15 118.2(3) . .
C11 C10 P2 123.8(2) . .
C15 C10 P2 117.9(2) . .
C10 C11 C12 121.0(3) . .
C10 C11 H11 119.5 . .
C12 C11 H11 119.5 . .
C13 C12 C11 119.8(3) . .
C13 C12 H12 120.1 . .
C11 C12 H12 120.1 . .
C14 C13 C12 119.9(3) . .
C14 C13 H13 120.1 . .
C12 C13 H13 120.1 . .
C13 C14 C15 120.8(3) . .
C13 C14 H14 119.6 . .
C15 C14 H14 119.6 . .
C14 C15 C10 120.3(3) . .
C14 C15 H15 119.9 . .
C10 C15 H15 119.9 . .
C21 C16 C17 118.0(2) . .
C21 C16 P2 120.23(19) . .
C17 C16 P2 121.6(2) . .
C18 C17 C16 120.4(3) . .
C18 C17 H17 119.8 . .
C16 C17 H17 119.8 . .
C17 C18 C19 121.2(3) . .
C17 C18 H18 119.4 . .
C19 C18 H18 119.4 . .
C20 C19 C18 118.9(3) . .
C20 C19 H19 120.5 . .
C18 C19 H19 120.5 . .
C19 C20 C21 120.2(3) . .
C19 C20 H20 119.9 . .
C21 C20 H20 119.9 . .
C16 C21 C20 121.2(2) . .
C16 C21 H21 119.4 . .
C20 C21 H21 119.4 . .
C28 C22 C23 129.4(3) . .
C28 C22 Mo1 72.21(18) . .
C23 C22 Mo1 73.13(17) . .
C28 C22 H22 115.3 . .
C23 C22 H22 115.3 . .
Mo1 C22 H22 134.2 . .
C22 C23 C24 129.5(3) . .
C22 C23 Mo1 71.65(17) . .
C24 C23 Mo1 73.04(17) . .
C22 C23 H23 115.2 . .
C24 C23 H23 115.2 . .
Mo1 C23 H23 135.4 . .
C23 C24 C25 127.0(3) . .
C23 C24 Mo1 71.87(17) . .
C25 C24 Mo1 69.84(18) . .
C23 C24 H24 116.5 . .
C25 C24 H24 116.5 . .
Mo1 C24 H24 137.3 . .
C24 C25 C26 128.5(3) . .
C24 C25 Mo1 74.71(18) . .
C26 C25 Mo1 72.89(19) . .
C24 C25 H25 115.7 . .
C26 C25 H25 115.7 . .
Mo1 C25 H25 130.0 . .
C27 C26 C25 127.0(3) . .
C27 C26 Mo1 71.1(2) . .
C25 C26 Mo1 70.53(18) . .
C27 C26 H26 116.5 . .
C25 C26 H26 116.5 . .
Mo1 C26 H26 137.4 . .
C28 C27 C26 129.8(3) . .
C28 C27 Mo1 73.0(2) . .
C26 C27 Mo1 72.90(19) . .
C28 C27 H27 115.1 . .
C26 C27 H27 115.1 . .
Mo1 C27 H27 133.7 . .
C27 C28 C22 128.5(4) . .
C27 C28 Mo1 72.1(2) . .
C22 C28 Mo1 72.96(19) . .
C27 C28 H28 115.8 . .
C22 C28 H28 115.8 . .
Mo1 C28 H28 133.6 . .
C30 C29 P2 110.57(18) . .
C30 C29 H29A 109.5 . .
P2 C29 H29A 109.5 . .
C30 C29 H29B 109.5 . .
P2 C29 H29B 109.5 . .
H29A C29 H29B 108.1 . .
C29 C30 P1 111.39(18) . .
C29 C30 H30A 109.4 . .
P1 C30 H30A 109.4 . .
C29 C30 H30B 109.4 . .
P1 C30 H30B 109.4 . .
H30A C30 H30B 108.0 . .
C32 C31 C36 120.8(2) . .
C32 C31 H31 119.6 . .
C36 C31 H31 119.6 . .
C31 C32 C33 120.5(3) . .
C31 C32 H32 119.8 . .
C33 C32 H32 119.8 . .
C32 C33 C34 119.3(3) . .
C32 C33 H33 120.4 . .
C34 C33 H33 120.4 . .
C33 C34 C35 120.7(3) . .
C33 C34 H34 119.6 . .
C35 C34 H34 119.6 . .
C34 C35 C36 120.2(3) . .
C34 C35 H35 119.9 . .
C36 C35 H35 119.9 . .
C35 C36 C31 118.4(2) . .
C35 C36 P1 122.2(2) . .
C31 C36 P1 119.39(19) . .
C42 C37 C38 120.4(3) . .
C42 C37 H37 119.8 . .
C38 C37 H37 119.8 . .
C39 C38 C37 120.1(3) . .
C39 C38 H38 119.9 . .
C37 C38 H38 119.9 . .
C40 C39 C38 119.9(3) . .
C40 C39 H39 120.0 . .
C38 C39 H39 120.0 . .
C39 C40 C41 119.9(3) . .
C39 C40 H40 120.0 . .
C41 C40 H40 120.0 . .
C40 C41 C42 121.0(3) . .
C40 C41 H41 119.5 . .
C42 C41 H41 119.5 . .
C37 C42 C41 118.6(3) . .
C37 C42 P1 119.5(2) . .
C41 C42 P1 121.8(2) . .
C1 Mo1 C25 136.02(12) . .
C1 Mo1 C27 87.87(12) . .
C25 Mo1 C27 68.18(15) . .
C1 Mo1 C28 92.88(11) . .
C25 Mo1 C28 87.58(14) . .
C27 Mo1 C28 34.89(15) . .
C1 Mo1 C22 117.02(11) . .
C25 Mo1 C22 86.67(12) . .
C27 Mo1 C22 65.31(15) . .
C28 Mo1 C22 34.83(13) . .
C1 Mo1 C26 104.91(12) . .
C25 Mo1 C26 36.58(14) . .
C27 Mo1 C26 35.97(15) . .
C28 Mo1 C26 66.61(16) . .
C22 Mo1 C26 85.70(13) . .
C1 Mo1 C23 150.60(11) . .
C25 Mo1 C23 66.32(12) . .
C27 Mo1 C23 85.24(12) . .
C28 Mo1 C23 65.86(12) . .
C22 Mo1 C23 35.22(11) . .
C26 Mo1 C23 85.74(11) . .
C1 Mo1 C24 171.43(11) . .
C25 Mo1 C24 35.45(12) . .
C27 Mo1 C24 86.60(12) . .
C28 Mo1 C24 86.32(12) . .
C22 Mo1 C24 66.28(12) . .
C26 Mo1 C24 66.95(13) . .
C23 Mo1 C24 35.10(11) . .
C1 Mo1 P2 83.02(7) . .
C25 Mo1 P2 135.40(11) . .
C27 Mo1 P2 148.76(13) . .
C28 Mo1 P2 115.66(12) . .
C22 Mo1 P2 92.52(10) . .
C26 Mo1 P2 171.81(11) . .
C23 Mo1 P2 88.20(8) . .
C24 Mo1 P2 105.02(8) . .
C1 Mo1 P1 76.09(7) . .
C25 Mo1 P1 88.64(9) . .
C27 Mo1 P1 126.03(12) . .
C28 Mo1 P1 159.53(11) . .
C22 Mo1 P1 164.54(10) . .
C26 Mo1 P1 99.19(11) . .
C23 Mo1 P1 130.04(8) . .
C24 Mo1 P1 102.00(8) . .
P2 Mo1 P1 80.56(3) . .
C42 P1 C36 101.27(12) . .
C42 P1 C30 102.53(12) . .
C36 P1 C30 104.48(12) . .
C42 P1 Mo1 117.59(9) . .
C36 P1 Mo1 120.15(9) . .
C30 P1 Mo1 108.77(8) . .
C10 P2 C16 101.88(12) . .
C10 P2 C29 106.02(13) . .
C16 P2 C29 101.77(12) . .
C10 P2 Mo1 116.47(9) . .
C16 P2 Mo1 119.47(9) . .
C29 P2 Mo1 109.54(9) . .
C6 Si1 C7 110.59(14) . .
C6 Si1 C8 107.31(16) . .
C7 Si1 C8 111.97(16) . .
C6 Si1 C9 108.00(14) . .
C7 Si1 C9 109.25(17) . .
C8 Si1 C9 109.62(19) . .
Cl1B C1S C1S 80.3(8) . 3_676
Cl1B C1S Cl1A 13.8(6) . .
C1S C1S Cl1A 69.6(5) 3_676 .
Cl1B C1S Cl1B 113.1(7) . 3_676
C1S C1S Cl1B 32.8(5) 3_676 3_676
Cl1A C1S Cl1B 102.1(6) . 3_676
Cl1B C1S Cl1A 135.2(8) . 3_676
C1S C1S Cl1A 55.8(4) 3_676 3_676
Cl1A C1S Cl1A 125.4(5) . 3_676
Cl1B C1S Cl1A 23.8(3) 3_676 3_676
C1S Cl1A C1S 54.6(5) . 3_676
C1S Cl1B C1S 66.9(7) . 3_676
C1S Cl1B Cl1B 44.3(5) . 3_676
C1S Cl1B Cl1B 22.6(3) 3_676 3_676

loop_
_geom_bond_atom_site_label_1
_geom_bond_atom_site_label_2
_geom_bond_distance
_geom_bond_site_symmetry_2
C1 C2 1.235(4) .
C1 Mo1 2.100(3) .
C2 C3 1.357(4) .
C3 C4 1.220(4) .
C4 C5 1.368(4) .
C5 C6 1.215(4) .
C6 Si1 1.841(3) .
C7 Si1 1.850(3) .
C7 H7A 0.9800 .
C7 H7B 0.9800 .
C7 H7C 0.9800 .
C8 Si1 1.854(3) .
C8 H8A 0.9800 .
C8 H8B 0.9800 .
C8 H8C 0.9800 .
C9 Si1 1.861(3) .
C9 H9A 0.9800 .
C9 H9B 0.9800 .
C9 H9C 0.9800 .
C10 C11 1.380(4) .
C10 C15 1.394(4) .
C10 P2 1.838(3) .
C11 C12 1.389(4) .
C11 H11 0.9500 .
C12 C13 1.373(4) .
C12 H12 0.9500 .
C13 C14 1.363(5) .
C13 H13 0.9500 .
C14 C15 1.382(4) .
C14 H14 0.9500 .
C15 H15 0.9500 .
C16 C21 1.384(4) .
C16 C17 1.392(4) .
C16 P2 1.840(3) .
C17 C18 1.379(4) .
C17 H17 0.9500 .
C18 C19 1.384(4) .
C18 H18 0.9500 .
C19 C20 1.372(4) .
C19 H19 0.9500 .
C20 C21 1.397(4) .
C20 H20 0.9500 .
C21 H21 0.9500 .
C22 C28 1.369(5) .
C22 C23 1.393(4) .
C22 Mo1 2.292(3) .
C22 H22 0.9500 .
C23 C24 1.398(4) .
C23 Mo1 2.311(3) .
C23 H23 0.9500 .
C24 C25 1.399(5) .
C24 Mo1 2.326(3) .
C24 H24 0.9500 .
C25 C26 1.431(5) .
C25 Mo1 2.264(3) .
C25 H25 0.9500 .
C26 C27 1.410(6) .
C26 Mo1 2.295(3) .
C26 H26 0.9500 .
C27 C28 1.365(6) .
C27 Mo1 2.272(3) .
C27 H27 0.9500 .
C28 Mo1 2.283(3) .
C28 H28 0.9500 .
C29 C30 1.525(3) .
C29 P2 1.843(3) .
C29 H29A 0.9900 .
C29 H29B 0.9900 .
C30 P1 1.851(3) .
C30 H30A 0.9900 .
C30 H30B 0.9900 .
C31 C32 1.380(4) .
C31 C36 1.398(4) .
C31 H31 0.9500 .
C32 C33 1.381(4) .
C32 H32 0.9500 .
C33 C34 1.383(4) .
C33 H33 0.9500 .
C34 C35 1.388(4) .
C34 H34 0.9500 .
C35 C36 1.392(3) .
C35 H35 0.9500 .
C36 P1 1.839(3) .
C37 C42 1.381(4) .
C37 C38 1.392(4) .
C37 H37 0.9500 .
C38 C39 1.377(5) .
C38 H38 0.9500 .
C39 C40 1.373(5) .
C39 H39 0.9500 .
C40 C41 1.383(4) .
C40 H40 0.9500 .
C41 C42 1.387(4) .
C41 H41 0.9500 .
C42 P1 1.828(3) .
Mo1 P2 2.4640(9) .
Mo1 P1 2.4682(9) .
C1S Cl1B 0.982(12) .
C1S C1S 1.665(16) 3_676
C1S Cl1A 1.689(9) .
C1S Cl1B 1.784(10) 3_676
C1S Cl1A 1.914(8) 3_676
Cl1A C1S 1.914(8) 3_676
Cl1B C1S 1.784(10) 3_676
Cl1B Cl1B 2.349(9) 3_676

loop_
_geom_torsion_atom_site_label_1
_geom_torsion_atom_site_label_2
_geom_torsion_atom_site_label_3
_geom_torsion_atom_site_label_4
_geom_torsion
_geom_torsion_site_symmetry_1
_geom_torsion_site_symmetry_4
Mo1 C1 C2 C3 -13(4) . .
C1 C2 C3 C4 -51(6) . .
C2 C3 C4 C5 -70(7) . .
C3 C4 C5 C6 -51(11) . .
C4 C5 C6 Si1 -10(10) . .
C15 C10 C11 C12 0.5(4) . .
P2 C10 C11 C12 176.6(2) . .
C10 C11 C12 C13 -1.3(5) . .
C11 C12 C13 C14 1.1(5) . .
C12 C13 C14 C15 -0.1(5) . .
C13 C14 C15 C10 -0.8(5) . .
C11 C10 C15 C14 0.6(4) . .
P2 C10 C15 C14 -175.8(2) . .
C21 C16 C17 C18 -0.2(4) . .
P2 C16 C17 C18 -176.4(2) . .
C16 C17 C18 C19 -0.9(5) . .
C17 C18 C19 C20 1.3(5) . .
C18 C19 C20 C21 -0.6(5) . .
C17 C16 C21 C20 0.8(4) . .
P2 C16 C21 C20 177.1(2) . .
C19 C20 C21 C16 -0.5(5) . .
C28 C22 C23 C24 -0.7(6) . .
Mo1 C22 C23 C24 47.7(3) . .
C28 C22 C23 Mo1 -48.5(3) . .
C22 C23 C24 C25 -1.7(5) . .
Mo1 C23 C24 C25 45.5(3) . .
C22 C23 C24 Mo1 -47.3(3) . .
C23 C24 C25 C26 6.3(5) . .
Mo1 C24 C25 C26 52.6(3) . .
C23 C24 C25 Mo1 -46.3(3) . .
C24 C25 C26 C27 -7.3(5) . .
Mo1 C25 C26 C27 45.9(3) . .
C24 C25 C26 Mo1 -53.3(3) . .
C25 C26 C27 C28 3.4(6) . .
Mo1 C26 C27 C28 49.1(4) . .
C25 C26 C27 Mo1 -45.7(3) . .
C26 C27 C28 C22 0.4(6) . .
Mo1 C27 C28 C22 49.5(4) . .
C26 C27 C28 Mo1 -49.1(4) . .
C23 C22 C28 C27 -0.4(6) . .
Mo1 C22 C28 C27 -49.2(3) . .
C23 C22 C28 Mo1 48.8(3) . .
P2 C29 C30 P1 49.2(2) . .
C36 C31 C32 C33 0.7(4) . .
C31 C32 C33 C34 1.2(4) . .
C32 C33 C34 C35 -1.9(4) . .
C33 C34 C35 C36 0.7(4) . .
C34 C35 C36 C31 1.2(4) . .
C34 C35 C36 P1 -179.3(2) . .
C32 C31 C36 C35 -1.9(4) . .
C32 C31 C36 P1 178.6(2) . .
C42 C37 C38 C39 0.6(5) . .
C37 C38 C39 C40 -0.9(5) . .
C38 C39 C40 C41 -0.2(5) . .
C39 C40 C41 C42 1.7(4) . .
C38 C37 C42 C41 0.8(4) . .
C38 C37 C42 P1 -178.7(2) . .
C40 C41 C42 C37 -1.9(4) . .
C40 C41 C42 P1 177.5(2) . .
C2 C1 Mo1 C25 70.0(16) . .
C2 C1 Mo1 C27 125.0(15) . .
C2 C1 Mo1 C28 159.5(15) . .
C2 C1 Mo1 C22 -174.2(15) . .
C2 C1 Mo1 C26 93.0(15) . .
C2 C1 Mo1 C23 -158.6(14) . .
C2 C1 Mo1 C24 75.1(18) . .
C2 C1 Mo1 P2 -84.9(15) . .
C2 C1 Mo1 P1 -3.0(15) . .
C24 C25 Mo1 C1 178.70(16) . .
C26 C25 Mo1 C1 39.2(3) . .
C24 C25 Mo1 C27 116.9(2) . .
C26 C25 Mo1 C27 -22.6(2) . .
C24 C25 Mo1 C28 87.1(2) . .
C26 C25 Mo1 C28 -52.4(2) . .
C24 C25 Mo1 C22 52.2(2) . .
C26 C25 Mo1 C22 -87.3(2) . .
C24 C25 Mo1 C26 139.5(3) . .
C24 C25 Mo1 C23 22.42(17) . .
C26 C25 Mo1 C23 -117.0(2) . .
C26 C25 Mo1 C24 -139.5(3) . .
C24 C25 Mo1 P2 -38.0(2) . .
C26 C25 Mo1 P2 -177.48(16) . .
C24 C25 Mo1 P1 -113.07(18) . .
C26 C25 Mo1 P1 107.46(19) . .
C28 C27 Mo1 C1 98.1(2) . .
C26 C27 Mo1 C1 -119.3(2) . .
C28 C27 Mo1 C25 -119.7(2) . .
C26 C27 Mo1 C25 22.92(19) . .
C26 C27 Mo1 C28 142.6(3) . .
C28 C27 Mo1 C22 -23.0(2) . .
C26 C27 Mo1 C22 119.5(2) . .
C28 C27 Mo1 C26 -142.6(3) . .
C28 C27 Mo1 C23 -53.3(2) . .
C26 C27 Mo1 C23 89.3(2) . .
C28 C27 Mo1 C24 -88.4(2) . .
C26 C27 Mo1 C24 54.1(2) . .
C28 C27 Mo1 P2 25.3(3) . .
C26 C27 Mo1 P2 167.88(16) . .
C28 C27 Mo1 P1 169.19(18) . .
C26 C27 Mo1 P1 -48.2(2) . .
C27 C28 Mo1 C1 -82.1(2) . .
C22 C28 Mo1 C1 136.4(2) . .
C27 C28 Mo1 C25 53.9(2) . .
C22 C28 Mo1 C25 -87.6(2) . .
C22 C28 Mo1 C27 -141.5(4) . .
C27 C28 Mo1 C22 141.5(4) . .
C27 C28 Mo1 C26 22.9(2) . .
C22 C28 Mo1 C26 -118.6(3) . .
C27 C28 Mo1 C23 118.9(2) . .
C22 C28 Mo1 C23 -22.6(2) . .
C27 C28 Mo1 C24 89.3(2) . .
C22 C28 Mo1 C24 -52.2(2) . .
C27 C28 Mo1 P2 -165.76(19) . .
C22 C28 Mo1 P2 52.8(2) . .
C27 C28 Mo1 P1 -25.7(4) . .
C22 C28 Mo1 P1 -167.2(2) . .
C28 C22 Mo1 C1 -50.6(3) . .
C23 C22 Mo1 C1 166.75(18) . .
C28 C22 Mo1 C25 90.6(3) . .
C23 C22 Mo1 C25 -52.0(2) . .
C28 C22 Mo1 C27 23.1(2) . .
C23 C22 Mo1 C27 -119.5(2) . .
C23 C22 Mo1 C28 -142.6(3) . .
C28 C22 Mo1 C26 53.9(3) . .
C23 C22 Mo1 C26 -88.7(2) . .
C28 C22 Mo1 C23 142.6(3) . .
C28 C22 Mo1 C24 120.6(3) . .
C23 C22 Mo1 C24 -22.01(18) . .
C28 C22 Mo1 P2 -134.1(2) . .
C23 C22 Mo1 P2 83.30(19) . .
C28 C22 Mo1 P1 163.1(3) . .
C23 C22 Mo1 P1 20.5(5) . .
C27 C26 Mo1 C1 64.4(2) . .
C25 C26 Mo1 C1 -152.97(18) . .
C27 C26 Mo1 C25 -142.6(3) . .
C25 C26 Mo1 C27 142.6(3) . .
C27 C26 Mo1 C28 -22.3(2) . .
C25 C26 Mo1 C28 120.4(2) . .
C27 C26 Mo1 C22 -52.4(2) . .
C25 C26 Mo1 C22 90.2(2) . .
C27 C26 Mo1 C23 -87.8(2) . .
C25 C26 Mo1 C23 54.9(2) . .
C27 C26 Mo1 C24 -118.5(2) . .
C25 C26 Mo1 C24 24.18(18) . .
C27 C26 Mo1 P2 -130.1(7) . .
C25 C26 Mo1 P2 12.5(8) . .
C27 C26 Mo1 P1 142.33(19) . .
C25 C26 Mo1 P1 -75.02(19) . .
C22 C23 Mo1 C1 -24.6(3) . .
C24 C23 Mo1 C1 -167.9(2) . .
C22 C23 Mo1 C25 120.7(2) . .
C24 C23 Mo1 C25 -22.63(19) . .
C22 C23 Mo1 C27 52.5(2) . .
C24 C23 Mo1 C27 -90.9(2) . .
C22 C23 Mo1 C28 22.3(2) . .
C24 C23 Mo1 C28 -121.0(2) . .
C24 C23 Mo1 C22 -143.4(3) . .
C22 C23 Mo1 C26 88.6(2) . .
C24 C23 Mo1 C26 -54.8(2) . .
C22 C23 Mo1 C24 143.4(3) . .
C22 C23 Mo1 P2 -96.9(2) . .
C24 C23 Mo1 P2 119.71(17) . .
C22 C23 Mo1 P1 -173.00(17) . .
C24 C23 Mo1 P1 43.6(2) . .
C23 C24 Mo1 C1 136.5(6) . .
C25 C24 Mo1 C1 -6.1(8) . .
C23 C24 Mo1 C25 142.6(3) . .
C23 C24 Mo1 C27 86.6(2) . .
C25 C24 Mo1 C27 -56.0(2) . .
C23 C24 Mo1 C28 51.6(2) . .
C25 C24 Mo1 C28 -91.0(2) . .
C23 C24 Mo1 C22 22.08(19) . .
C25 C24 Mo1 C22 -120.5(2) . .
C23 C24 Mo1 C26 117.7(2) . .
C25 C24 Mo1 C26 -24.9(2) . .
C25 C24 Mo1 C23 -142.6(3) . .
C23 C24 Mo1 P2 -64.00(18) . .
C25 C24 Mo1 P2 153.40(18) . .
C23 C24 Mo1 P1 -147.30(16) . .
C25 C24 Mo1 P1 70.10(19) . .
C37 C42 P1 C36 -90.9(2) . .
C41 C42 P1 C36 89.7(2) . .
C37 C42 P1 C30 161.3(2) . .
C41 C42 P1 C30 -18.1(2) . .
C37 C42 P1 Mo1 42.1(2) . .
C41 C42 P1 Mo1 -137.4(2) . .
C35 C36 P1 C42 8.8(2) . .
C31 C36 P1 C42 -171.7(2) . .
C35 C36 P1 C30 115.1(2) . .
C31 C36 P1 C30 -65.4(2) . .
C35 C36 P1 Mo1 -122.6(2) . .
C31 C36 P1 Mo1 56.9(2) . .
C29 C30 P1 C42 -163.32(18) . .
C29 C30 P1 C36 91.36(19) . .
C29 C30 P1 Mo1 -38.11(19) . .
C1 Mo1 P1 C42 42.06(12) . .
C25 Mo1 P1 C42 -96.31(14) . .
C27 Mo1 P1 C42 -34.80(16) . .
C28 Mo1 P1 C42 -16.9(3) . .
C22 Mo1 P1 C42 -168.6(4) . .
C26 Mo1 P1 C42 -61.15(15) . .
C23 Mo1 P1 C42 -153.30(14) . .
C24 Mo1 P1 C42 -129.37(13) . .
P2 Mo1 P1 C42 127.14(10) . .
C1 Mo1 P1 C36 166.00(12) . .
C25 Mo1 P1 C36 27.64(14) . .
C27 Mo1 P1 C36 89.15(16) . .
C28 Mo1 P1 C36 107.0(3) . .
C22 Mo1 P1 C36 -44.6(4) . .
C26 Mo1 P1 C36 62.80(15) . .
C23 Mo1 P1 C36 -29.35(14) . .
C24 Mo1 P1 C36 -5.42(13) . .
P2 Mo1 P1 C36 -108.91(10) . .
C1 Mo1 P1 C30 -73.80(12) . .
C25 Mo1 P1 C30 147.83(14) . .
C27 Mo1 P1 C30 -150.66(16) . .
C28 Mo1 P1 C30 -132.8(3) . .
C22 Mo1 P1 C30 75.5(4) . .
C26 Mo1 P1 C30 -177.01(14) . .
C23 Mo1 P1 C30 90.84(14) . .
C24 Mo1 P1 C30 114.77(12) . .
P2 Mo1 P1 C30 11.28(9) . .
C11 C10 P2 C16 -82.8(2) . .
C15 C10 P2 C16 93.3(2) . .
C11 C10 P2 C29 23.3(3) . .
C15 C10 P2 C29 -160.6(2) . .
C11 C10 P2 Mo1 145.4(2) . .
C15 C10 P2 Mo1 -38.4(2) . .
C21 C16 P2 C10 163.3(2) . .
C17 C16 P2 C10 -20.6(3) . .
C21 C16 P2 C29 53.9(3) . .
C17 C16 P2 C29 -130.0(2) . .
C21 C16 P2 Mo1 -66.8(3) . .
C17 C16 P2 Mo1 109.3(2) . .
C30 C29 P2 C10 88.5(2) . .
C30 C29 P2 C16 -165.31(19) . .
C30 C29 P2 Mo1 -37.9(2) . .
C1 Mo1 P2 C10 -31.87(11) . .
C25 Mo1 P2 C10 172.85(14) . .
C27 Mo1 P2 C10 42.2(2) . .
C28 Mo1 P2 C10 57.98(14) . .
C22 Mo1 P2 C10 85.05(13) . .
C26 Mo1 P2 C10 162.2(7) . .
C23 Mo1 P2 C10 120.01(12) . .
C24 Mo1 P2 C10 151.14(12) . .
P1 Mo1 P2 C10 -108.86(10) . .
C1 Mo1 P2 C16 -154.93(12) . .
C25 Mo1 P2 C16 49.80(16) . .
C27 Mo1 P2 C16 -80.8(2) . .
C28 Mo1 P2 C16 -65.08(14) . .
C22 Mo1 P2 C16 -38.01(14) . .
C26 Mo1 P2 C16 39.2(7) . .
C23 Mo1 P2 C16 -3.04(13) . .
C24 Mo1 P2 C16 28.09(13) . .
P1 Mo1 P2 C16 128.08(10) . .
C1 Mo1 P2 C29 88.39(12) . .
C25 Mo1 P2 C29 -66.89(15) . .
C27 Mo1 P2 C29 162.49(19) . .
C28 Mo1 P2 C29 178.24(14) . .
C22 Mo1 P2 C29 -154.69(13) . .
C26 Mo1 P2 C29 -77.5(7) . .
C23 Mo1 P2 C29 -119.73(13) . .
C24 Mo1 P2 C29 -88.60(13) . .
P1 Mo1 P2 C29 11.40(10) . .
C5 C6 Si1 C7 -178(2) . .
C5 C6 Si1 C8 60(2) . .
C5 C6 Si1 C9 -58(2) . .
Cl1B C1S Cl1A C1S -139.1(19) . 3_676
Cl1B C1S Cl1A C1S 5.1(3) 3_676 3_676
Cl1A C1S Cl1A C1S 0.000(2) 3_676 3_676
Cl1A C1S Cl1B C1S 38.6(18) . 3_676
Cl1B C1S Cl1B C1S 0.000(1) 3_676 3_676
Cl1A C1S Cl1B C1S -10.7(6) 3_676 3_676
C1S C1S Cl1B Cl1B 0.000(3) 3_676 3_676
Cl1A C1S Cl1B Cl1B 38.6(18) . 3_676
Cl1A C1S Cl1B Cl1B -10.7(6) 3_676 3_676
